data_4029349
loop_
_publ_author_name
'Arakawa, Yukihiro'
'Fritz, Sven P.'
'Wennemers, Helma'

_publ_section_title
;
 Organocatalytic Stereoselective Synthesis of Acyclic \g-Nitrothioesters
 with All-Carbon Quaternary Stereogenic Centers.
;
_journal_issue 9
_journal_name_full 'The Journal of organic chemistry'
_journal_page_first 3937
_journal_page_last 3945
_journal_paper_doi 10.1021/jo500403q
_journal_volume 79
_journal_year 2014
_chemical_formula_moiety 'C26 H24 Cl N O6 S'
_chemical_formula_sum 'C26 H24 Cl N O6 S'
_chemical_formula_weight 513.97
_chemical_name_systematic
; 
 ? 
;
_space_group_IT_number 4
_symmetry_cell_setting monoclinic
_symmetry_space_group_name_Hall 'P 2yb'
_symmetry_space_group_name_H-M 'P 1 21 1'
_atom_sites_solution_hydrogens difmap
_atom_sites_solution_primary direct
_atom_sites_solution_secondary difmap
_audit_creation_method SHELXL-97
_cell_angle_alpha 90.00
_cell_angle_beta 97.064(5)
_cell_angle_gamma 90.00
_cell_formula_units_Z 2
_cell_length_a 13.9947(11)
_cell_length_b 5.8914(4)
_cell_length_c 15.0886(11)
_cell_measurement_reflns_used 1810
_cell_measurement_temperature 100(2)
_cell_measurement_theta_max 26.64
_cell_measurement_theta_min 2.72
_cell_volume 1234.59(16)
_computing_cell_refinement 'Bruker SAINT'
_computing_data_collection 'Bruker APEX2'
_computing_data_reduction 'Bruker SAINT'
_computing_molecular_graphics 'Platon, Ortep'
_computing_publication_material 'Bruker SHELXTL'
_computing_structure_refinement 'OLEX2 (Dolomanov, 2009), SHELXL-97 (Sheldrick, 2008)'
_computing_structure_solution 'SHELXS-97 (Sheldrick, 2008)'
_diffrn_ambient_temperature 100(2)
_diffrn_measured_fraction_theta_full 0.989
_diffrn_measured_fraction_theta_max 0.989
_diffrn_measurement_device_type 'Bruker APEX-II CCD'
_diffrn_measurement_method '\f and \w scans'
_diffrn_radiation_monochromator graphite
_diffrn_radiation_source 'fine-focus sealed tube'
_diffrn_radiation_type MoK\a
_diffrn_radiation_wavelength 0.71073
_diffrn_reflns_av_R_equivalents 0.0332
_diffrn_reflns_av_sigmaI/netI 0.0748
_diffrn_reflns_limit_h_max 17
_diffrn_reflns_limit_h_min -12
_diffrn_reflns_limit_k_max 7
_diffrn_reflns_limit_k_min -7
_diffrn_reflns_limit_l_max 19
_diffrn_reflns_limit_l_min -18
_diffrn_reflns_number 7538
_diffrn_reflns_theta_full 26.77
_diffrn_reflns_theta_max 26.77
_diffrn_reflns_theta_min 1.87
_exptl_absorpt_coefficient_mu 0.282
_exptl_absorpt_correction_T_max 0.9944
_exptl_absorpt_correction_T_min 0.9563
_exptl_absorpt_correction_type multi-scan
_exptl_absorpt_process_details SADABS
_exptl_crystal_colour colourless
_exptl_crystal_density_diffrn 1.383
_exptl_crystal_density_method 'not measured'
_exptl_crystal_description needle
_exptl_crystal_F_000 536
_exptl_crystal_size_max 0.16
_exptl_crystal_size_mid 0.03
_exptl_crystal_size_min 0.02
_refine_diff_density_max 0.264
_refine_diff_density_min -0.229
_refine_diff_density_rms 0.052
_refine_ls_abs_structure_details 'Flack H D (1983), Acta Cryst. A39, 876-881'
_refine_ls_abs_structure_Flack -0.10(6)
_refine_ls_extinction_method none
_refine_ls_goodness_of_fit_ref 1.020
_refine_ls_hydrogen_treatment mixed
_refine_ls_matrix_type full
_refine_ls_number_parameters 412
_refine_ls_number_reflns 5064
_refine_ls_number_restraints 15
_refine_ls_restrained_S_all 1.026
_refine_ls_R_factor_all 0.0676
_refine_ls_R_factor_gt 0.0446
_refine_ls_shift/su_max 0.016
_refine_ls_shift/su_mean 0.002
_refine_ls_structure_factor_coef Fsqd
_refine_ls_weighting_details 'calc w=1/[\s^2^(Fo^2^)+(0.0350P)^2^+0.0000P] where P=(Fo^2^+2Fc^2^)/3'
_refine_ls_weighting_scheme calc
_refine_ls_wR_factor_gt 0.0815
_refine_ls_wR_factor_ref 0.0886
_reflns_number_gt 3956
_reflns_number_total 5064
_reflns_threshold_expression >2sigma(I)
_cod_data_source_file jo500403q_si_002.cif
_cod_data_source_block mo_w130812_0ma
_cod_depositor_comments
;
The following automatic conversions were performed:

'_symmetry_cell_setting' value 'Monoclinic' changed to 'monoclinic'
according to
/usr/data/users/saulius/crontab/automatic-downloads/rss-feeds/ACS/lib/dictionaries/cif_core.dic
dictionary named 'cif_core.dic' version 2.4.2 from 2011-04-26.

Automatic conversion script
Id: cif_fix_values 2281 2013-09-26 08:29:07Z andrius 

 Adding full bibliography for 4029349--4029351.cif.
;
_cod_original_sg_symbol_H-M P2(1)
_cod_database_code 4029349

loop_
_symmetry_equiv_pos_as_xyz
'x, y, z'
'-x, y+1/2, -z'

loop_
_atom_site_label
_atom_site_type_symbol
_atom_site_fract_x
_atom_site_fract_y
_atom_site_fract_z
_atom_site_U_iso_or_equiv
_atom_site_adp_type
_atom_site_occupancy
_atom_site_symmetry_multiplicity
_atom_site_calc_flag
_atom_site_refinement_flags
Cl1 Cl -0.12976(5) 0.58172(13) 0.44258(5) 0.0284(2) Uani 1 1 d .
S1 S 0.16211(5) -0.04688(12) 0.27889(5) 0.02193(18) Uani 1 1 d .
O6 O 0.38333(16) 0.4499(4) -0.05084(15) 0.0354(6) Uani 1 1 d .
O7 O 0.45385(18) 0.1599(5) -0.10123(16) 0.0408(7) Uani 1 1 d .
O10 O 0.42705(13) -0.0501(4) 0.25712(13) 0.0219(5) Uani 1 1 d .
O11 O 0.37691(14) 0.3122(3) 0.23812(14) 0.0205(5) Uani 1 1 d .
O19 O 0.30132(15) 0.4983(4) 0.63941(14) 0.0305(6) Uani 1 1 d .
O33 O 0.16202(15) 0.3108(4) 0.17351(14) 0.0217(5) Uani 1 1 d .
N5 N 0.41030(19) 0.2518(5) -0.04595(18) 0.0277(6) Uani 1 1 d .
C1 C 0.1991(2) 0.1306(5) 0.19250(19) 0.0180(7) Uani 1 1 d .
C2 C 0.2854(2) 0.0358(5) 0.1522(2) 0.0170(7) Uani 1 1 d .
C3 C 0.2950(2) 0.1668(5) 0.0629(2) 0.0185(7) Uani 1 1 d .
H3 H 0.292(2) 0.326(5) 0.0803(19) 0.017(8) Uiso 1 1 d .
C4 C 0.3933(2) 0.1186(6) 0.0356(2) 0.0254(7) Uani 1 1 d .
H4A H 0.403(2) -0.030(6) 0.018(2) 0.024(9) Uiso 1 1 d .
H4B H 0.447(3) 0.158(6) 0.083(2) 0.041(10) Uiso 1 1 d .
C8 C 0.2783(2) -0.2212(5) 0.1396(2) 0.0211(7) Uani 1 1 d D
H8A H 0.3385(18) -0.279(5) 0.110(2) 0.037(10) Uiso 1 1 d D
H8B H 0.2118(17) -0.262(6) 0.102(2) 0.041(10) Uiso 1 1 d D
H8C H 0.2786(19) -0.306(4) 0.2007(13) 0.009(7) Uiso 1 1 d D
C9 C 0.37211(19) 0.0897(5) 0.22168(18) 0.0153(6) Uani 1 1 d .
C12 C 0.4507(2) 0.3896(5) 0.3109(2) 0.0194(7) Uani 1 1 d D
H12A H 0.4682(18) 0.548(3) 0.2861(17) 0.010(7) Uiso 1 1 d D
H12B H 0.506(2) 0.282(5) 0.3149(19) 0.018(8) Uiso 1 1 d .
C13 C 0.4081(2) 0.4065(5) 0.3966(2) 0.0189(7) Uani 1 1 d .
C14 C 0.3590(2) 0.6035(5) 0.4162(2) 0.0208(7) Uani 1 1 d D
H14 H 0.352(2) 0.720(4) 0.3656(16) 0.022(8) Uiso 1 1 d D
C15 C 0.3224(2) 0.6283(6) 0.4965(2) 0.0231(7) Uani 1 1 d D
H15 H 0.286(2) 0.773(4) 0.510(2) 0.031(9) Uiso 1 1 d D
C16 C 0.33610(19) 0.4554(6) 0.56027(19) 0.0222(6) Uani 1 1 d .
C17 C 0.3831(2) 0.2565(5) 0.5411(2) 0.0226(7) Uani 1 1 d D
H17 H 0.391(2) 0.131(5) 0.5911(18) 0.039(10) Uiso 1 1 d D
C18 C 0.4188(2) 0.2351(5) 0.4594(2) 0.0195(7) Uani 1 1 d .
H18 H 0.4532(19) 0.094(5) 0.4466(17) 0.012(7) Uiso 1 1 d .
C20 C 0.3224(3) 0.3392(8) 0.7105(3) 0.0366(9) Uani 1 1 d .
H20A H 0.394(2) 0.333(6) 0.725(2) 0.029(9) Uiso 1 1 d .
H20B H 0.298(2) 0.411(5) 0.764(2) 0.020(8) Uiso 1 1 d .
H20C H 0.297(3) 0.191(7) 0.690(3) 0.057(13) Uiso 1 1 d .
C21 C 0.2138(2) 0.1179(5) -0.0107(2) 0.0222(7) Uani 1 1 d .
C22 C 0.1383(2) 0.2712(6) -0.0271(2) 0.0260(7) Uani 1 1 d D
H22 H 0.1425(19) 0.419(4) 0.0088(17) 0.014(7) Uiso 1 1 d D
C23 C 0.0621(3) 0.2309(7) -0.0941(3) 0.0393(10) Uani 1 1 d D
H23 H 0.005(2) 0.351(6) -0.105(3) 0.064(13) Uiso 1 1 d D
C24 C 0.0612(3) 0.0348(7) -0.1445(3) 0.0442(11) Uani 1 1 d D
H24 H 0.0027(18) 0.025(5) -0.1945(18) 0.041(10) Uiso 1 1 d D
C25 C 0.1368(3) -0.1169(7) -0.1299(3) 0.0445(11) Uani 1 1 d D
H25 H 0.141(2) -0.251(4) -0.1738(18) 0.029(9) Uiso 1 1 d D
C26 C 0.2126(3) -0.0750(6) -0.0638(2) 0.0348(9) Uani 1 1 d .
H26 H 0.265(3) -0.196(7) -0.053(2) 0.048(11) Uiso 1 1 d .
C27 C 0.0800(2) 0.1373(5) 0.3231(2) 0.0181(6) Uani 1 1 d .
C28 C -0.0141(2) 0.0657(6) 0.3243(2) 0.0204(7) Uani 1 1 d .
H28 H -0.037(2) -0.082(5) 0.298(2) 0.023(9) Uiso 1 1 d .
C29 C -0.0786(2) 0.2008(5) 0.3618(2) 0.0202(7) Uani 1 1 d D
H29 H -0.1499(16) 0.153(7) 0.366(3) 0.058(12) Uiso 1 1 d D
C30 C -0.0485(2) 0.4082(5) 0.39696(19) 0.0198(7) Uani 1 1 d .
C31 C 0.0452(2) 0.4846(5) 0.39599(19) 0.0194(7) Uani 1 1 d D
H31 H 0.066(2) 0.636(4) 0.4262(18) 0.026(9) Uiso 1 1 d D
C32 C 0.1101(2) 0.3452(5) 0.3592(2) 0.0200(7) Uani 1 1 d D
H32 H 0.1798(13) 0.389(5) 0.3622(18) 0.011(7) Uiso 1 1 d D

loop_
_atom_site_aniso_label
_atom_site_aniso_U_11
_atom_site_aniso_U_22
_atom_site_aniso_U_33
_atom_site_aniso_U_23
_atom_site_aniso_U_13
_atom_site_aniso_U_12
Cl1 0.0281(4) 0.0278(5) 0.0307(5) -0.0061(4) 0.0090(3) 0.0034(4)
S1 0.0211(4) 0.0193(4) 0.0266(4) 0.0068(4) 0.0075(3) 0.0024(3)
O6 0.0324(12) 0.0361(15) 0.0383(14) 0.0149(13) 0.0065(10) 0.0004(13)
O7 0.0400(14) 0.0583(18) 0.0268(14) 0.0009(12) 0.0146(12) 0.0050(13)
O10 0.0205(10) 0.0164(10) 0.0281(12) 0.0023(10) -0.0005(9) 0.0021(10)
O11 0.0220(11) 0.0142(11) 0.0229(12) -0.0038(9) -0.0069(9) -0.0006(9)
O19 0.0247(11) 0.0400(15) 0.0268(13) 0.0026(10) 0.0029(10) 0.0086(10)
O33 0.0228(11) 0.0174(11) 0.0250(12) 0.0046(9) 0.0034(9) 0.0037(10)
N5 0.0219(14) 0.0386(19) 0.0220(16) 0.0074(13) 0.0006(12) -0.0039(13)
C1 0.0191(14) 0.0175(17) 0.0160(15) 0.0007(13) -0.0033(12) -0.0059(13)
C2 0.0186(14) 0.0163(16) 0.0153(15) 0.0002(11) -0.0010(12) -0.0027(12)
C3 0.0202(15) 0.0156(17) 0.0192(16) -0.0004(12) 0.0000(13) -0.0013(13)
C4 0.0258(17) 0.031(2) 0.0204(17) 0.0046(15) 0.0058(14) 0.0035(15)
C8 0.0243(16) 0.0145(16) 0.0242(18) -0.0014(13) 0.0015(14) -0.0012(14)
C9 0.0128(13) 0.0181(15) 0.0152(14) 0.0026(13) 0.0028(11) -0.0019(13)
C12 0.0174(15) 0.0161(17) 0.0228(17) -0.0015(12) -0.0054(13) -0.0021(13)
C13 0.0181(15) 0.0200(18) 0.0170(16) -0.0024(12) -0.0047(12) -0.0034(12)
C14 0.0201(15) 0.0175(17) 0.0231(17) 0.0028(14) -0.0039(13) -0.0012(14)
C15 0.0176(15) 0.0226(18) 0.0282(18) -0.0009(14) -0.0015(13) 0.0005(13)
C16 0.0150(14) 0.0312(17) 0.0196(16) -0.0028(15) -0.0011(12) -0.0014(15)
C17 0.0189(15) 0.0218(17) 0.0253(19) 0.0026(14) -0.0044(14) -0.0013(13)
C18 0.0132(15) 0.0175(17) 0.0261(18) -0.0003(13) -0.0046(13) 0.0002(12)
C20 0.032(2) 0.052(3) 0.026(2) 0.0086(19) 0.0028(17) 0.0030(19)
C21 0.0224(15) 0.0239(18) 0.0199(16) 0.0020(14) 0.0007(13) -0.0015(14)
C22 0.0236(17) 0.030(2) 0.0232(18) 0.0029(15) -0.0018(14) -0.0015(15)
C23 0.0264(19) 0.059(3) 0.030(2) 0.014(2) -0.0059(17) -0.0021(19)
C24 0.039(2) 0.060(3) 0.029(2) 0.0088(19) -0.0168(18) -0.023(2)
C25 0.069(3) 0.035(2) 0.025(2) -0.0004(16) -0.011(2) -0.016(2)
C26 0.049(2) 0.028(2) 0.0244(19) -0.0031(16) -0.0047(16) -0.0043(19)
C27 0.0181(14) 0.0204(17) 0.0163(15) 0.0058(12) 0.0044(12) 0.0029(13)
C28 0.0209(15) 0.0215(17) 0.0188(16) 0.0012(14) 0.0019(12) -0.0033(14)
C29 0.0186(16) 0.0229(17) 0.0195(17) 0.0021(13) 0.0042(13) -0.0028(13)
C30 0.0238(16) 0.0220(18) 0.0144(15) 0.0023(12) 0.0055(13) 0.0068(13)
C31 0.0247(16) 0.0164(16) 0.0163(15) 0.0006(13) -0.0008(13) -0.0006(14)
C32 0.0159(15) 0.0240(18) 0.0196(17) 0.0064(13) -0.0001(13) -0.0023(13)

loop_
_atom_type_symbol
_atom_type_description
_atom_type_scat_dispersion_real
_atom_type_scat_dispersion_imag
_atom_type_scat_source
C C 0.0033 0.0016 'International Tables Vol C Tables 4.2.6.8 and 6.1.1.4'
H H 0.0000 0.0000 'International Tables Vol C Tables 4.2.6.8 and 6.1.1.4'
N N 0.0061 0.0033 'International Tables Vol C Tables 4.2.6.8 and 6.1.1.4'
O O 0.0106 0.0060 'International Tables Vol C Tables 4.2.6.8 and 6.1.1.4'
S S 0.1246 0.1234 'International Tables Vol C Tables 4.2.6.8 and 6.1.1.4'
Cl Cl 0.1484 0.1585 'International Tables Vol C Tables 4.2.6.8 and 6.1.1.4'

loop_
_geom_angle_atom_site_label_1
_geom_angle_atom_site_label_2
_geom_angle_atom_site_label_3
_geom_angle
C27 S1 C1 100.09(14)
C9 O11 C12 117.0(2)
C16 O19 C20 118.2(3)
O7 N5 O6 123.9(3)
O7 N5 C4 118.1(3)
O6 N5 C4 117.9(3)
O33 C1 C2 124.7(3)
O33 C1 S1 122.2(2)
C2 C1 S1 112.9(2)
C1 C2 C8 111.7(2)
C1 C2 C9 104.5(2)
C8 C2 C9 108.9(2)
C1 C2 C3 108.5(2)
C8 C2 C3 113.0(3)
C9 C2 C3 109.9(2)
C4 C3 C21 113.0(3)
C4 C3 C2 108.5(2)
C21 C3 C2 113.5(2)
C4 C3 H3 109.0(17)
C21 C3 H3 109.0(17)
C2 C3 H3 103.3(17)
N5 C4 C3 111.5(3)
N5 C4 H4A 102.7(19)
C3 C4 H4A 115.3(19)
N5 C4 H4B 107(2)
C3 C4 H4B 113(2)
H4A C4 H4B 107(3)
C2 C8 H8A 109.1(19)
C2 C8 H8B 109.4(19)
H8A C8 H8B 114(3)
C2 C8 H8C 111.6(14)
H8A C8 H8C 107(2)
H8B C8 H8C 106(2)
O10 C9 O11 125.0(2)
O10 C9 C2 124.6(3)
O11 C9 C2 110.4(2)
O11 C12 C13 110.2(2)
O11 C12 H12A 100.5(14)
C13 C12 H12A 112.8(15)
O11 C12 H12B 108.1(17)
C13 C12 H12B 112.2(17)
H12A C12 H12B 112(2)
C18 C13 C14 118.4(3)
C18 C13 C12 121.7(3)
C14 C13 C12 119.8(3)
C15 C14 C13 121.2(3)
C15 C14 H14 124.9(17)
C13 C14 H14 113.8(17)
C14 C15 C16 119.6(3)
C14 C15 H15 120.8(19)
C16 C15 H15 119.6(19)
O19 C16 C17 124.5(3)
O19 C16 C15 115.7(3)
C17 C16 C15 119.9(3)
C16 C17 C18 119.4(3)
C16 C17 H17 116.9(19)
C18 C17 H17 123.7(19)
C13 C18 C17 121.4(3)
C13 C18 H18 119.6(16)
C17 C18 H18 119.0(16)
O19 C20 H20A 107(2)
O19 C20 H20B 105.3(18)
H20A C20 H20B 106(3)
O19 C20 H20C 108(2)
H20A C20 H20C 110(3)
H20B C20 H20C 119(3)
C26 C21 C22 118.3(3)
C26 C21 C3 122.2(3)
C22 C21 C3 119.5(3)
C21 C22 C23 121.0(3)
C21 C22 H22 117.7(16)
C23 C22 H22 121.2(16)
C24 C23 C22 119.7(4)
C24 C23 H23 121(2)
C22 C23 H23 119(2)
C25 C24 C23 119.9(3)
C25 C24 H24 126.5(19)
C23 C24 H24 113.5(19)
C24 C25 C26 120.2(4)
C24 C25 H25 119.5(18)
C26 C25 H25 119.9(19)
C21 C26 C25 120.9(4)
C21 C26 H26 121(2)
C25 C26 H26 118(2)
C28 C27 C32 120.6(3)
C28 C27 S1 118.7(2)
C32 C27 S1 120.6(2)
C29 C28 C27 120.1(3)
C29 C28 H28 118.2(18)
C27 C28 H28 121.7(18)
C30 C29 C28 119.1(3)
C30 C29 H29 117(2)
C28 C29 H29 123(2)
C29 C30 C31 121.9(3)
C29 C30 Cl1 119.5(2)
C31 C30 Cl1 118.7(2)
C32 C31 C30 118.5(3)
C32 C31 H31 121.9(18)
C30 C31 H31 119.4(17)
C27 C32 C31 119.8(3)
C27 C32 H32 119.6(16)
C31 C32 H32 120.5(16)

loop_
_geom_bond_atom_site_label_1
_geom_bond_atom_site_label_2
_geom_bond_distance
Cl1 C30 1.733(3)
S1 C27 1.770(3)
S1 C1 1.796(3)
O6 N5 1.226(4)
O7 N5 1.219(3)
O10 C9 1.206(3)
O11 C9 1.334(4)
O11 C12 1.483(3)
O19 C16 1.367(3)
O19 C20 1.428(4)
O33 C1 1.200(4)
N5 C4 1.503(4)
C1 C2 1.524(4)
C2 C8 1.527(4)
C2 C9 1.536(4)
C2 C3 1.574(4)
C3 C4 1.511(4)
C3 C21 1.516(4)
C3 H3 0.98(3)
C4 H4A 0.93(3)
C4 H4B 1.01(4)
C8 H8A 1.055(18)
C8 H8B 1.054(18)
C8 H8C 1.048(17)
C12 C13 1.493(4)
C12 H12A 1.045(17)
C12 H12B 0.99(3)
C13 C18 1.379(4)
C13 C14 1.399(4)
C14 C15 1.379(4)
C14 H14 1.022(17)
C15 C16 1.398(4)
C15 H15 1.026(18)
C16 C17 1.391(4)
C17 C18 1.392(4)
C17 H17 1.053(18)
C18 H18 0.99(3)
C20 H20A 1.00(3)
C20 H20B 1.00(3)
C20 H20C 0.98(4)
C21 C26 1.389(5)
C21 C22 1.389(4)
C22 C23 1.396(5)
C22 H22 1.021(17)
C23 C24 1.382(6)
C23 H23 1.062(19)
C24 C25 1.382(6)
C24 H24 1.044(18)
C25 C26 1.386(5)
C25 H25 1.038(18)
C26 H26 1.02(4)
C27 C28 1.384(4)
C27 C32 1.385(4)
C28 C29 1.376(4)
C28 H28 0.99(3)
C29 C30 1.378(4)
C29 H29 1.046(19)
C30 C31 1.388(4)
C31 C32 1.390(4)
C31 H31 1.026(18)
C32 H32 1.005(17)

loop_
_geom_torsion_atom_site_label_1
_geom_torsion_atom_site_label_2
_geom_torsion_atom_site_label_3
_geom_torsion_atom_site_label_4
_geom_torsion
C27 S1 C1 O33 -6.8(3)
C27 S1 C1 C2 169.1(2)
O33 C1 C2 C8 -143.8(3)
S1 C1 C2 C8 40.5(3)
O33 C1 C2 C9 98.6(3)
S1 C1 C2 C9 -77.2(2)
O33 C1 C2 C3 -18.6(4)
S1 C1 C2 C3 165.69(18)
C1 C2 C3 C4 165.4(3)
C8 C2 C3 C4 -70.1(3)
C9 C2 C3 C4 51.7(3)
C1 C2 C3 C21 -68.1(3)
C8 C2 C3 C21 56.4(3)
C9 C2 C3 C21 178.2(3)
O7 N5 C4 C3 -141.9(3)
O6 N5 C4 C3 41.3(4)
C21 C3 C4 N5 57.2(4)
C2 C3 C4 N5 -175.9(3)
C12 O11 C9 O10 -5.3(4)
C12 O11 C9 C2 173.7(2)
C1 C2 C9 O10 122.2(3)
C8 C2 C9 O10 2.7(4)
C3 C2 C9 O10 -121.6(3)
C1 C2 C9 O11 -56.8(3)
C8 C2 C9 O11 -176.3(2)
C3 C2 C9 O11 59.4(3)
C9 O11 C12 C13 -93.6(3)
O11 C12 C13 C18 97.8(3)
O11 C12 C13 C14 -84.6(3)
C18 C13 C14 C15 0.5(4)
C12 C13 C14 C15 -177.2(3)
C13 C14 C15 C16 1.1(4)
C20 O19 C16 C17 6.4(4)
C20 O19 C16 C15 -173.2(3)
C14 C15 C16 O19 177.2(3)
C14 C15 C16 C17 -2.5(4)
O19 C16 C17 C18 -177.5(3)
C15 C16 C17 C18 2.1(4)
C14 C13 C18 C17 -0.9(4)
C12 C13 C18 C17 176.8(3)
C16 C17 C18 C13 -0.4(4)
C4 C3 C21 C26 42.7(4)
C2 C3 C21 C26 -81.4(4)
C4 C3 C21 C22 -136.4(3)
C2 C3 C21 C22 99.5(3)
C26 C21 C22 C23 1.1(5)
C3 C21 C22 C23 -179.7(3)
C21 C22 C23 C24 0.6(5)
C22 C23 C24 C25 -1.8(6)
C23 C24 C25 C26 1.3(6)
C22 C21 C26 C25 -1.7(5)
C3 C21 C26 C25 179.2(3)
C24 C25 C26 C21 0.4(6)
C1 S1 C27 C28 122.3(2)
C1 S1 C27 C32 -60.2(3)
C32 C27 C28 C29 -0.3(4)
S1 C27 C28 C29 177.2(2)
C27 C28 C29 C30 0.7(4)
C28 C29 C30 C31 -0.2(4)
C28 C29 C30 Cl1 178.9(2)
C29 C30 C31 C32 -0.7(4)
Cl1 C30 C31 C32 -179.9(2)
C28 C27 C32 C31 -0.7(4)
S1 C27 C32 C31 -178.1(2)
C30 C31 C32 C27 1.2(4)
